data_7114786
loop_
_publ_author_name
'Mukherjee, Partha Sarathi'
'Dalai, Sudipta'
'Chaudhuri, Nirmalendu Ray'
'Zangrando, Ennio'
'Lloret, Francesc'

_publ_section_title
;
 The first metamagnetic one-dimensional molecular material with nickel(ii)
 and end-to-end azido bridges
;
_journal_issue 16
_journal_name_full 'Chemical Communications'
_journal_page_first 1444
_journal_paper_doi 10.1039/b104649g
_journal_year 2001
_chemical_formula_moiety '(N3 1-)2, (C13 H21 N3), (Ni 2+)'
_chemical_formula_structural 'catena-((N3)2 (C13 H21 N3)Ni)'
_chemical_formula_sum 'C13 H21 N9 Ni'
_chemical_formula_weight 362.10
_chemical_name_systematic
;
catena-(mu-azido)(azido)(N-2-pyridinmethylene-
(N',N',2,2-tetramethyl-propandiamine))nickel(II)
;
_space_group_IT_number 14
_symmetry_cell_setting monoclinic
_symmetry_space_group_name_Hall '-P 2yn'
_symmetry_space_group_name_H-M 'P 1 21/n 1'
_atom_sites_solution_hydrogens geom
_atom_sites_solution_primary direct
_atom_sites_solution_secondary difmap
_audit_creation_method SHELXL
_cell_angle_alpha 90.00
_cell_angle_beta 101.42(2)
_cell_angle_gamma 90.00
_cell_formula_units_Z 4
_cell_length_a 11.922(3)
_cell_length_b 8.360(2)
_cell_length_c 17.121(5)
_cell_measurement_reflns_used 25
_cell_measurement_temperature 293(2)
_cell_measurement_theta_max 15
_cell_measurement_theta_min 10
_cell_volume 1672.6(8)
_computing_cell_refinement 'CELDIM (Enraf-Nonius)'
_computing_data_collection 'CAD4 (Enraf-Nonius)'
_computing_data_reduction 'WinGX 1.63 (Farrugia, 1999)'
_computing_molecular_graphics 'Ortep3/Windows (Farrugia,1997)'
_computing_publication_material 'WinGX 1.63 (Farrugia, 1999)'
_computing_structure_refinement 'SHELXL-97 (Sheldrick, 1997)'
_computing_structure_solution 'SHELXS-86 (Sheldrick, 1990)'
_diffrn_ambient_temperature 293(2)
_diffrn_detector 'scintillation LiI'
_diffrn_measurement_device '\k-geometry diffractometer'
_diffrn_measurement_device_type 'Enraf Nonius CAD4'
_diffrn_measurement_method 'non-profiled omega scans'
_diffrn_radiation_monochromator graphite
_diffrn_radiation_source 'fine-focus sealed tube'
_diffrn_radiation_type MoK\a
_diffrn_radiation_wavelength 0.71073
_diffrn_reflns_av_R_equivalents 0.0548
_diffrn_reflns_av_sigmaI/netI 0.1763
_diffrn_reflns_limit_h_max 15
_diffrn_reflns_limit_h_min -15
_diffrn_reflns_limit_k_max 11
_diffrn_reflns_limit_k_min 0
_diffrn_reflns_limit_l_max 22
_diffrn_reflns_limit_l_min 0
_diffrn_reflns_number 4025
_diffrn_reflns_theta_max 27.98
_diffrn_reflns_theta_min 2.31
_diffrn_standards_decay_% 2
_diffrn_standards_interval_time 333
_diffrn_standards_number 3
_exptl_absorpt_coefficient_mu 1.174
_exptl_absorpt_correction_T_max 0.9998
_exptl_absorpt_correction_T_min 0.8838
_exptl_absorpt_correction_type psi-scan
_exptl_crystal_colour 'deep green'
_exptl_crystal_density_diffrn 1.438
_exptl_crystal_description prism
_exptl_crystal_F_000 760
_exptl_crystal_size_max 0.40
_exptl_crystal_size_mid 0.20
_exptl_crystal_size_min 0.20
_refine_diff_density_max 0.913
_refine_diff_density_min -0.361
_refine_diff_density_rms 0.086
_refine_ls_extinction_method none
_refine_ls_goodness_of_fit_all 0.947
_refine_ls_goodness_of_fit_obs 1.122
_refine_ls_matrix_type full
_refine_ls_number_parameters 212
_refine_ls_number_reflns 3295
_refine_ls_number_restraints 0
_refine_ls_restrained_S_all 0.939
_refine_ls_restrained_S_obs 1.122
_refine_ls_R_factor_all 0.2108
_refine_ls_R_factor_obs 0.0611
_refine_ls_shift/esd_max 0.004
_refine_ls_shift/esd_mean 0.000
_refine_ls_structure_factor_coef Fsqd
_refine_ls_weighting_details 'w=1/[\s^2^(Fo^2^)+(0.0622P)^2^] where P=(Fo^2^+2Fc^2^)/3'
_refine_ls_weighting_scheme calc
_refine_ls_wR_factor_all 0.1607
_refine_ls_wR_factor_obs 0.1184
_reflns_number_observed 1628
_reflns_number_total 3295
_reflns_observed_criterion >2sigma(I)
_cod_data_source_file b104649g.txt
_cod_data_source_block ind35
_cod_depositor_comments
;
The following automatic conversions were performed:

'_refine_ls_weighting_scheme' value 'calc
w=1/[\s^2^(Fo^2^)+(0.0622P)^2^] where P=(Fo^2^+2Fc^2^)/3' was changed
to 'calc'. New tag '_refine_ls_weighting_details' was created. The
value of the new tag was set to 'w=1/[\s^2^(Fo^2^)+(0.0622P)^2^]
where P=(Fo^2^+2Fc^2^)/3'.

Automatic conversion script
Id: cif_fix_values 3143 2015-03-26 13:38:13Z robertas 
;
_cod_original_sg_symbol_H-M 'P 21/n'
_cod_database_code 7114786

loop_
_symmetry_equiv_pos_as_xyz
'x, y, z'
'-x+1/2, y+1/2, -z+1/2'
'-x, -y, -z'
'x-1/2, -y-1/2, z-1/2'

loop_
_atom_site_aniso_label
_atom_site_aniso_U_11
_atom_site_aniso_U_22
_atom_site_aniso_U_33
_atom_site_aniso_U_23
_atom_site_aniso_U_13
_atom_site_aniso_U_12
Ni 0.0310(4) 0.0376(4) 0.0358(4) 0.0024(5) 0.0084(3) 0.0012(5)
N1 0.036(3) 0.053(4) 0.038(3) -0.001(3) 0.007(2) -0.004(3)
N2 0.031(2) 0.038(3) 0.041(3) 0.003(3) 0.008(2) 0.002(3)
N3 0.037(3) 0.039(3) 0.041(3) 0.003(3) 0.014(2) 0.002(3)
N4 0.038(3) 0.054(4) 0.055(4) -0.012(3) 0.003(3) -0.003(3)
N5 0.044(3) 0.071(5) 0.048(4) -0.004(3) 0.010(3) -0.010(3)
N6 0.120(7) 0.078(6) 0.130(7) -0.052(5) 0.016(5) -0.024(5)
N7 0.041(3) 0.045(4) 0.052(3) 0.000(3) 0.020(2) 0.006(3)
N8 0.024(3) 0.042(3) 0.040(3) 0.002(3) 0.003(2) -0.006(2)
N9 0.034(3) 0.047(3) 0.043(3) 0.005(3) 0.007(2) -0.003(3)
C1 0.051(4) 0.070(5) 0.045(4) 0.003(4) -0.002(3) 0.012(4)
C2 0.058(5) 0.103(7) 0.036(4) -0.012(5) 0.009(4) 0.006(5)
C3 0.054(5) 0.091(6) 0.038(4) 0.005(5) 0.007(4) -0.005(4)
C4 0.045(4) 0.060(5) 0.034(4) 0.011(3) -0.004(3) -0.012(3)
C5 0.036(4) 0.038(4) 0.042(4) 0.004(3) 0.000(3) -0.004(3)
C6 0.041(3) 0.037(4) 0.052(4) 0.006(3) 0.001(3) -0.014(3)
C7 0.050(4) 0.043(4) 0.053(4) 0.003(3) 0.011(3) 0.007(3)
C8 0.050(4) 0.042(4) 0.052(4) -0.002(3) 0.018(3) 0.011(3)
C9 0.064(5) 0.048(4) 0.044(4) 0.006(3) 0.022(4) 0.006(4)
C10 0.118(7) 0.049(6) 0.088(6) -0.004(4) 0.046(6) 0.017(5)
C11 0.043(4) 0.077(5) 0.090(5) 0.018(5) 0.016(4) 0.018(5)
C12 0.046(4) 0.067(6) 0.042(3) 0.007(3) 0.011(3) 0.013(4)
C13 0.058(5) 0.062(5) 0.069(5) 0.000(4) 0.036(4) -0.016(4)

loop_
_atom_site_label
_atom_site_type_symbol
_atom_site_fract_x
_atom_site_fract_y
_atom_site_fract_z
_atom_site_U_iso_or_equiv
_atom_site_thermal_displace_type
_atom_site_occupancy
_atom_site_calc_flag
_atom_site_refinement_flags
Ni Ni 0.41287(6) 0.12353(10) 0.26324(4) 0.0345(2) Uani 1 d .
N1 N 0.3690(4) 0.1149(8) 0.3776(3) 0.0422(13) Uani 1 d .
N2 N 0.4426(4) -0.1099(6) 0.2928(3) 0.0368(11) Uani 1 d .
N3 N 0.4650(4) 0.1014(6) 0.1487(3) 0.0377(12) Uani 1 d .
N4 N 0.5726(4) 0.2003(7) 0.3221(3) 0.0496(15) Uani 1 d .
N5 N 0.5897(5) 0.3241(8) 0.3544(3) 0.054(2) Uani 1 d .
N6 N 0.6090(7) 0.4452(10) 0.3873(5) 0.111(3) Uani 1 d .
N7 N 0.3639(4) 0.3602(7) 0.2354(3) 0.0445(13) Uani 1 d .
N8 N 0.3087(4) 0.4515(6) 0.2623(3) 0.0358(12) Uani 1 d .
N9 N 0.2441(4) 0.0489(6) 0.2104(3) 0.0414(13) Uani 1 d .
C1 C 0.3391(6) 0.2319(10) 0.4217(4) 0.057(2) Uani 1 d .
H1 H 0.3329(6) 0.3354(10) 0.4014(4) 0.068 Uiso 1 calc R
C2 C 0.3165(6) 0.2047(12) 0.4978(4) 0.066(2) Uani 1 d .
H2 H 0.2966(6) 0.2890(12) 0.5277(4) 0.079 Uiso 1 calc R
C3 C 0.3241(6) 0.0529(11) 0.5273(4) 0.061(2) Uani 1 d .
H3 H 0.3068(6) 0.0315(11) 0.5768(4) 0.074 Uiso 1 calc R
C4 C 0.3575(5) -0.0670(9) 0.4831(4) 0.048(2) Uani 1 d .
H4 H 0.3651(5) -0.1712(9) 0.5025(4) 0.057 Uiso 1 calc R
C5 C 0.3799(5) -0.0310(8) 0.4088(4) 0.040(2) Uani 1 d .
C6 C 0.4175(5) -0.1534(8) 0.3587(4) 0.044(2) Uani 1 d .
H6 H 0.4230(5) -0.2601(8) 0.3744(4) 0.053 Uiso 1 calc R
C7 C 0.4698(6) -0.2364(8) 0.2401(4) 0.048(2) Uani 1 d .
H7A H 0.3991(6) -0.2749(8) 0.2074(4) 0.058 Uiso 1 calc R
H7B H 0.5048(6) -0.3251(8) 0.2725(4) 0.058 Uiso 1 calc R
C8 C 0.5493(6) -0.1834(8) 0.1862(4) 0.047(2) Uani 1 d .
C9 C 0.4894(6) -0.0639(8) 0.1254(4) 0.050(2) Uani 1 d .
H9A H 0.5347(6) -0.0552(8) 0.0844(4) 0.060 Uiso 1 calc R
H9B H 0.4168(6) -0.1111(8) 0.1005(4) 0.060 Uiso 1 calc R
C10 C 0.5736(8) -0.3319(9) 0.1399(5) 0.082(3) Uani 1 d .
H10A H 0.5034(10) -0.3700(38) 0.1078(25) 0.122 Uiso 1 calc R
H10B H 0.6063(43) -0.4139(25) 0.1767(5) 0.122 Uiso 1 calc R
H10C H 0.6262(36) -0.3048(18) 0.1062(24) 0.122 Uiso 1 calc R
C11 C 0.6619(5) -0.1257(10) 0.2369(4) 0.070(2) Uani 1 d .
H11A H 0.6478(8) -0.0344(38) 0.2676(23) 0.105 Uiso 1 calc R
H11B H 0.7136(17) -0.0965(59) 0.2028(5) 0.105 Uiso 1 calc R
H11C H 0.6952(22) -0.2098(22) 0.2721(22) 0.105 Uiso 1 calc R
C12 C 0.3693(5) 0.1627(8) 0.0857(3) 0.051(2) Uani 1 d .
H12A H 0.3016(11) 0.1008(32) 0.0860(17) 0.077 Uiso 1 calc R
H12B H 0.3902(15) 0.1539(47) 0.0345(4) 0.077 Uiso 1 calc R
H12C H 0.3548(23) 0.2728(16) 0.0962(14) 0.077 Uiso 1 calc R
C13 C 0.5634(6) 0.2063(9) 0.1469(4) 0.060(2) Uani 1 d .
H13A H 0.5465(15) 0.3124(14) 0.1627(25) 0.090 Uiso 1 calc R
H13B H 0.5785(24) 0.2090(42) 0.0939(7) 0.090 Uiso 1 calc R
H13C H 0.6294(10) 0.1661(30) 0.1830(20) 0.090 Uiso 1 calc R

loop_
_atom_type_symbol
_atom_type_description
_atom_type_scat_dispersion_real
_atom_type_scat_dispersion_imag
_atom_type_scat_source
C C 0.0033 0.0016 'International Tables Vol C Tables 4.2.6.8 and 6.1.1.4'
H H 0.0000 0.0000 'International Tables Vol C Tables 4.2.6.8 and 6.1.1.4'
Ni Ni 0.3393 1.1124 'International Tables Vol C Tables 4.2.6.8 and 6.1.1.4'
N N 0.0061 0.0033 'International Tables Vol C Tables 4.2.6.8 and 6.1.1.4'

loop_
_geom_angle_atom_site_label_1
_geom_angle_atom_site_label_2
_geom_angle_atom_site_label_3
_geom_angle
_geom_angle_site_symmetry_1
_geom_angle_site_symmetry_3
N2 Ni N4 94.5(2) . .
N2 Ni N7 173.6(2) . .
N4 Ni N7 90.4(2) . .
N2 Ni N1 78.5(2) . .
N4 Ni N1 86.1(2) . .
N7 Ni N1 97.7(2) . .
N2 Ni N9 85.9(2) . .
N4 Ni N9 175.8(2) . .
N7 Ni N9 89.0(2) . .
N1 Ni N9 89.8(2) . .
N2 Ni N3 94.3(2) . .
N4 Ni N3 93.8(2) . .
N7 Ni N3 89.5(2) . .
N1 Ni N3 172.8(2) . .
N9 Ni N3 90.4(2) . .
C1 N1 C5 117.7(6) . .
C1 N1 Ni 129.9(5) . .
C5 N1 Ni 112.3(4) . .
C6 N2 C7 117.2(6) . .
C6 N2 Ni 115.8(4) . .
C7 N2 Ni 126.1(4) . .
C13 N3 C9 110.6(5) . .
C13 N3 C12 106.1(5) . .
C9 N3 C12 106.7(5) . .
C13 N3 Ni 109.8(4) . .
C9 N3 Ni 115.3(4) . .
C12 N3 Ni 107.9(3) . .
N5 N4 Ni 124.0(5) . .
N6 N5 N4 178.3(8) . .
N8 N7 Ni 133.3(4) . .
N7 N8 N9 177.3(6) . 2
N8 N9 Ni 124.5(4) 2_545 .
N1 C1 C2 122.2(7) . .
C3 C2 C1 119.1(7) . .
C4 C3 C2 119.0(7) . .
C3 C4 C5 118.7(7) . .
N1 C5 C4 123.3(6) . .
N1 C5 C6 115.1(6) . .
C4 C5 C6 121.6(6) . .
N2 C6 C5 118.2(6) . .
N2 C7 C8 113.9(5) . .
C9 C8 C7 110.2(5) . .
C9 C8 C11 115.1(6) . .
C7 C8 C11 109.4(5) . .
C9 C8 C10 106.9(5) . .
C7 C8 C10 106.5(6) . .
C11 C8 C10 108.4(6) . .
N3 C9 C8 121.3(5) . .

loop_
_geom_bond_atom_site_label_1
_geom_bond_atom_site_label_2
_geom_bond_distance
_geom_bond_site_symmetry_2
Ni N2 2.030(5) .
Ni N4 2.072(5) .
Ni N7 2.091(6) .
Ni N1 2.125(5) .
Ni N9 2.130(5) .
Ni N3 2.180(5) .
N1 C1 1.327(8) .
N1 C5 1.327(8) .
N2 C6 1.275(7) .
N2 C7 1.467(8) .
N3 C13 1.469(7) .
N3 C9 1.483(8) .
N3 C12 1.497(7) .
N4 N5 1.172(8) .
N5 N6 1.159(8) .
N7 N8 1.161(6) .
N8 N9 1.180(6) 2
N9 N8 1.180(6) 2_545
C1 C2 1.400(9) .
C2 C3 1.362(11) .
C3 C4 1.362(9) .
C4 C5 1.384(8) .
C5 C6 1.462(9) .
C7 C8 1.515(9) .
C8 C9 1.515(9) .
C8 C11 1.526(9) .
C8 C10 1.531(9) .

loop_
_geom_torsion_atom_site_label_1
_geom_torsion_atom_site_label_2
_geom_torsion_atom_site_label_3
_geom_torsion_atom_site_label_4
_geom_torsion
_geom_torsion_site_symmetry_4
N2 Ni N1 C1 175.0(5) .
N4 Ni N1 C1 79.7(5) .
N7 Ni N1 C1 -10.2(5) .
N9 Ni N1 C1 -99.1(5) .
N3 Ni N1 C1 169.1(13) .
N2 Ni N1 C5 -1.3(4) .
N4 Ni N1 C5 -96.6(4) .
N7 Ni N1 C5 173.5(4) .
N9 Ni N1 C5 84.5(4) .
N3 Ni N1 C5 -7.2(17) .
N4 Ni N2 C6 88.6(4) .
N7 Ni N2 C6 -50.2(19) .
N1 Ni N2 C6 3.5(4) .
N9 Ni N2 C6 -87.2(4) .
N3 Ni N2 C6 -177.3(4) .
N4 Ni N2 C7 -103.1(5) .
N7 Ni N2 C7 118.1(17) .
N1 Ni N2 C7 171.8(5) .
N9 Ni N2 C7 81.1(5) .
N3 Ni N2 C7 -9.0(5) .
N2 Ni N3 C13 -118.9(4) .
N4 Ni N3 C13 -24.1(5) .
N7 Ni N3 C13 66.2(4) .
N1 Ni N3 C13 -113.0(15) .
N9 Ni N3 C13 155.2(4) .
N2 Ni N3 C9 6.8(4) .
N4 Ni N3 C9 101.6(4) .
N7 Ni N3 C9 -168.1(4) .
N1 Ni N3 C9 12.7(17) .
N9 Ni N3 C9 -79.1(4) .
N2 Ni N3 C12 125.9(4) .
N4 Ni N3 C12 -139.3(4) .
N7 Ni N3 C12 -49.0(4) .
N1 Ni N3 C12 131.8(14) .
N9 Ni N3 C12 40.0(4) .
N2 Ni N4 N5 -145.7(6) .
N7 Ni N4 N5 30.1(6) .
N1 Ni N4 N5 -67.6(6) .
N9 Ni N4 N5 -51.1(34) .
N3 Ni N4 N5 119.7(6) .
Ni N4 N5 N6 164.8(279) .
N2 Ni N7 N8 38.0(21) .
N4 Ni N7 N8 -100.9(6) .
N1 Ni N7 N8 -14.7(6) .
N9 Ni N7 N8 75.0(6) .
N3 Ni N7 N8 165.4(6) .
Ni N7 N8 N9 134.5(125) 2
N2 Ni N9 N8 38.8(5) 2_545
N4 Ni N9 N8 -56.1(33) 2_545
N7 Ni N9 N8 -137.4(5) 2_545
N1 Ni N9 N8 -39.7(5) 2_545
N3 Ni N9 N8 133.1(5) 2_545
C5 N1 C1 C2 -1.6(9) .
Ni N1 C1 C2 -177.8(5) .
N1 C1 C2 C3 -0.8(11) .
C1 C2 C3 C4 2.4(11) .
C2 C3 C4 C5 -1.6(11) .
C1 N1 C5 C4 2.5(9) .
Ni N1 C5 C4 179.3(4) .
C1 N1 C5 C6 -177.6(5) .
Ni N1 C5 C6 -0.8(6) .
C3 C4 C5 N1 -0.9(9) .
C3 C4 C5 C6 179.2(6) .
C7 N2 C6 C5 -174.4(5) .
Ni N2 C6 C5 -5.1(7) .
N1 C5 C6 N2 3.9(8) .
C4 C5 C6 N2 -176.2(5) .
C6 N2 C7 C8 -152.6(5) .
Ni N2 C7 C8 39.3(7) .
N2 C7 C8 C9 -67.8(7) .
N2 C7 C8 C11 59.7(7) .
N2 C7 C8 C10 176.6(6) .
C13 N3 C9 C8 86.8(7) .
C12 N3 C9 C8 -158.2(6) .
Ni N3 C9 C8 -38.5(7) .
C7 C8 C9 N3 71.8(8) .
C11 C8 C9 N3 -52.4(8) .
C10 C8 C9 N3 -172.9(6) .
